data_7703228
loop_
_publ_author_name
'Lohrey, Trevor D.'
'Bergman, Robert G.'
'Arnold, John'

_publ_section_title
;
 Controlling dinitrogen functionalization at rhenium through alkali metal
 ion pairing.
;
_journal_issue 48
_journal_name_full 'Dalton transactions (Cambridge, England : 2003)'
_journal_page_first 17936
_journal_page_last 17944
_journal_paper_doi 10.1039/c9dt04489b
_journal_volume 48
_journal_year 2019
_chemical_formula_moiety 'C34 H46 N2 Re, C24 H32 Na O8, C4 H10 O'
_chemical_formula_sum 'C62 H88 N2 Na O9 Re'
_chemical_formula_weight 1214.53
_chemical_properties_physical Air-sensitive,Moisture-sensitive
_space_group_crystal_system monoclinic
_space_group_IT_number 14
_space_group_name_Hall '-P 2yn'
_space_group_name_H-M_alt 'P 1 21/n 1'
_atom_sites_solution_hydrogens mixed
_atom_sites_solution_primary iterative
_atom_sites_solution_secondary difmap
_audit_creation_method SHELXL-2014/7
_audit_update_record
;
2019-07-24 deposited with the CCDC.	2019-11-25 downloaded from the CCDC.
;
_cell_angle_alpha 90
_cell_angle_beta 92.707(3)
_cell_angle_gamma 90
_cell_formula_units_Z 4
_cell_length_a 18.2169(14)
_cell_length_b 13.5751(10)
_cell_length_c 23.0882(16)
_cell_measurement_reflns_used 76152
_cell_measurement_temperature 100(2)
_cell_measurement_theta_max 26.188
_cell_measurement_theta_min 1.785
_cell_volume 5703.3(7)
_computing_cell_refinement 'SAINT V8.38A Bruker, Madison WI'
_computing_data_collection 'Bruker APEX3 Bruker, Madison WI'
_computing_data_reduction 'SAINT V8.38A Bruker, Madison WI'
_computing_molecular_graphics ORTEP-32
_computing_publication_material WinGX
_computing_structure_refinement 'SHELXL-2014/7 (Sheldrick, 2014)'
_computing_structure_solution SHELXT
_diffrn_ambient_temperature 100(2)
_diffrn_detector_area_resol_mean 10.42
_diffrn_measured_fraction_theta_full 1.000
_diffrn_measured_fraction_theta_max 0.996
_diffrn_measurement_device_type 'Bruker D8 with PHOTON II CPAD detector'
_diffrn_measurement_method '\f and \w shutterless scans'
_diffrn_radiation_monochromator 'silicon 111'
_diffrn_radiation_type synchrotron
_diffrn_radiation_wavelength 0.7288
_diffrn_reflns_av_R_equivalents 0.0792
_diffrn_reflns_av_unetI/netI 0.0494
_diffrn_reflns_Laue_measured_fraction_full 1.000
_diffrn_reflns_Laue_measured_fraction_max 0.996
_diffrn_reflns_limit_h_max 21
_diffrn_reflns_limit_h_min -21
_diffrn_reflns_limit_k_max 16
_diffrn_reflns_limit_k_min -16
_diffrn_reflns_limit_l_max 27
_diffrn_reflns_limit_l_min -27
_diffrn_reflns_number 76152
_diffrn_reflns_point_group_measured_fraction_full 1.000
_diffrn_reflns_point_group_measured_fraction_max 0.996
_diffrn_reflns_theta_full 25.930
_diffrn_reflns_theta_max 26.188
_diffrn_reflns_theta_min 1.785
_diffrn_source 'Advanced Light Source, station 12.2.1'
_exptl_absorpt_coefficient_mu 2.325
_exptl_absorpt_correction_T_max 0.7462
_exptl_absorpt_correction_T_min 0.5645
_exptl_absorpt_correction_type multi-scan
_exptl_absorpt_process_details SADABS
_exptl_crystal_colour red
_exptl_crystal_density_diffrn 1.414
_exptl_crystal_description plate
_exptl_crystal_F_000 2528
_exptl_crystal_recrystallization_method 'Re-crystallisation from solvent: diethyl ether'
_exptl_crystal_size_max 0.055
_exptl_crystal_size_mid 0.030
_exptl_crystal_size_min 0.015
_refine_diff_density_max 1.713
_refine_diff_density_min -0.908
_refine_diff_density_rms 0.093
_refine_ls_extinction_method none
_refine_ls_goodness_of_fit_ref 1.028
_refine_ls_hydrogen_treatment constr
_refine_ls_matrix_type full
_refine_ls_number_parameters 698
_refine_ls_number_reflns 10579
_refine_ls_number_restraints 0
_refine_ls_restrained_S_all 1.028
_refine_ls_R_factor_all 0.0376
_refine_ls_R_factor_gt 0.0299
_refine_ls_shift/su_max 0.001
_refine_ls_shift/su_mean 0.000
_refine_ls_structure_factor_coef Fsqd
_refine_ls_weighting_details 'w=1/[\s^2^(Fo^2^)+(0.0371P)^2^] where P=(Fo^2^+2Fc^2^)/3'
_refine_ls_weighting_scheme calc
_refine_ls_wR_factor_gt 0.0720
_refine_ls_wR_factor_ref 0.0743
_reflns_Friedel_coverage 0.000
_reflns_number_gt 8805
_reflns_number_total 10579
_reflns_threshold_expression 'I > 2\s(I)'
_cod_data_source_file c9dt04489b2.cif
_cod_data_source_block shelx_CCDC1
_cod_depositor_comments
;
The following automatic conversions were performed:

data item '_atom_sites_solution_secondary' value 'diffmap' was
changed to 'difmap'.

Automatic conversion script
Id: cif_fix_values 7556 2019-12-06 15:28:31Z antanas 
;
_cod_original_sg_symbol_H-M 'P 21/n'
_cod_database_code 7703228
_shelx_shelxl_version_number 2014/7
_shelx_space_group_comment
;
The symmetry employed for this shelxl refinement is uniquely defined
by the following loop, which should always be used as a source of
symmetry information in preference to the above space-group names.
They are only intended as comments.
;

loop_
_space_group_symop_operation_xyz
'x, y, z'
'-x+1/2, y+1/2, -z+1/2'
'-x, -y, -z'
'x-1/2, -y-1/2, z-1/2'

loop_
_atom_site_label
_atom_site_type_symbol
_atom_site_fract_x
_atom_site_fract_y
_atom_site_fract_z
_atom_site_U_iso_or_equiv
_atom_site_adp_type
_atom_site_occupancy
_atom_site_site_symmetry_order
_atom_site_calc_flag
_atom_site_refinement_flags_posn
_atom_site_refinement_flags_adp
_atom_site_refinement_flags_occupancy
_atom_site_disorder_assembly
_atom_site_disorder_group
C1 C 0.46388(18) 0.0765(3) 0.20663(13) 0.0321(8) Uani 1 1 d . . . . .
H1 H 0.4892 0.1370 0.2021 0.039 Uiso 1 1 calc R U . . .
C2 C 0.4892(2) -0.0190(3) 0.19225(14) 0.0332(8) Uani 1 1 d . . . . .
H2 H 0.5366 -0.0345 0.1794 0.040 Uiso 1 1 calc R U . . .
C3 C 0.4309(2) -0.0882(3) 0.20046(13) 0.0418(10) Uani 1 1 d . . . . .
H3 H 0.4320 -0.1566 0.1917 0.050 Uiso 1 1 calc R U . . .
C4 C 0.3724(2) -0.0375(3) 0.22363(14) 0.0441(10) Uani 1 1 d . . . . .
H4 H 0.3270 -0.0656 0.2338 0.053 Uiso 1 1 calc R U . . .
C5 C 0.39229(19) 0.0634(3) 0.22944(14) 0.0361(8) Uani 1 1 d . . . . .
H5 H 0.3633 0.1137 0.2456 0.043 Uiso 1 1 calc R U . . .
C6 C 0.42927(17) -0.2172(2) 0.32074(12) 0.0258(7) Uani 1 1 d . . . . .
C7 C 0.47079(17) -0.2943(2) 0.29811(13) 0.0287(7) Uani 1 1 d . . . . .
C8 C 0.5789(2) -0.2643(3) 0.23717(16) 0.0482(10) Uani 1 1 d . . . . .
H8A H 0.5588 -0.3125 0.2091 0.072 Uiso 1 1 calc R U . . .
H8B H 0.6327 -0.2652 0.2371 0.072 Uiso 1 1 calc R U . . .
H8C H 0.5609 -0.1984 0.2265 0.072 Uiso 1 1 calc R U . . .
C9 C 0.55413(19) -0.2907(3) 0.29814(15) 0.0359(8) Uani 1 1 d . . . . .
H9 H 0.5714 -0.2372 0.3253 0.043 Uiso 1 1 calc R U . . .
C10 C 0.5907(2) -0.3877(3) 0.31877(17) 0.0471(10) Uani 1 1 d . . . . .
H10A H 0.5725 -0.4060 0.3566 0.071 Uiso 1 1 calc R U . . .
H10B H 0.6441 -0.3788 0.3223 0.071 Uiso 1 1 calc R U . . .
H10C H 0.5786 -0.4399 0.2906 0.071 Uiso 1 1 calc R U . . .
C11 C 0.4340(2) -0.3741(3) 0.27328(14) 0.0341(8) Uani 1 1 d . . . . .
H11 H 0.4615 -0.4267 0.2579 0.041 Uiso 1 1 calc R U . . .
C12 C 0.3584(2) -0.3790(3) 0.27033(13) 0.0355(8) Uani 1 1 d . . . . .
H12 H 0.3341 -0.4338 0.2524 0.043 Uiso 1 1 calc R U . . .
C13 C 0.31805(18) -0.3036(2) 0.29374(13) 0.0310(8) Uani 1 1 d . . . . .
H13 H 0.2659 -0.3077 0.2917 0.037 Uiso 1 1 calc R U . . .
C14 C 0.35172(17) -0.2219(2) 0.32031(12) 0.0247(7) Uani 1 1 d . . . . .
C15 C 0.22845(18) -0.1340(3) 0.32171(15) 0.0372(8) Uani 1 1 d . . . . .
H15A H 0.2287 -0.1328 0.2793 0.056 Uiso 1 1 calc R U . . .
H15B H 0.2057 -0.0735 0.3355 0.056 Uiso 1 1 calc R U . . .
H15C H 0.2004 -0.1911 0.3342 0.056 Uiso 1 1 calc R U . . .
C16 C 0.30715(17) -0.1410(2) 0.34689(13) 0.0266(7) Uani 1 1 d . . . . .
H16 H 0.3317 -0.0774 0.3378 0.032 Uiso 1 1 calc R U . . .
C17 C 0.30623(18) -0.1478(3) 0.41270(13) 0.0312(8) Uani 1 1 d . . . . .
H17A H 0.2855 -0.2114 0.4236 0.047 Uiso 1 1 calc R U . . .
H17B H 0.2761 -0.0944 0.4274 0.047 Uiso 1 1 calc R U . . .
H17C H 0.3565 -0.1421 0.4294 0.047 Uiso 1 1 calc R U . . .
C18 C 0.49073(17) -0.2291(2) 0.43266(13) 0.0264(7) Uani 1 1 d . . . . .
H18A H 0.4407 -0.2556 0.4292 0.040 Uiso 1 1 calc R U . . .
H18B H 0.5040 -0.2159 0.4735 0.040 Uiso 1 1 calc R U . . .
H18C H 0.5250 -0.2772 0.4175 0.040 Uiso 1 1 calc R U . . .
C19 C 0.49448(16) -0.1350(2) 0.39857(12) 0.0228(7) Uani 1 1 d . . . . .
C20 C 0.53031(15) -0.0551(2) 0.42468(12) 0.0224(6) Uani 1 1 d . . . . .
H20 H 0.5429 -0.0619 0.4649 0.027 Uiso 1 1 calc R U . . .
C21 C 0.55013(16) 0.0334(2) 0.39958(13) 0.0226(7) Uani 1 1 d . . . . .
C22 C 0.59612(17) 0.1029(2) 0.43719(13) 0.0290(7) Uani 1 1 d . . . . .
H22A H 0.6480 0.0958 0.4284 0.043 Uiso 1 1 calc R U . . .
H22B H 0.5899 0.0873 0.4781 0.043 Uiso 1 1 calc R U . . .
H22C H 0.5803 0.1709 0.4295 0.043 Uiso 1 1 calc R U . . .
C23 C 0.57039(16) 0.1395(2) 0.32001(12) 0.0224(7) Uani 1 1 d . . . . .
C24 C 0.64309(16) 0.1276(2) 0.30364(12) 0.0258(7) Uani 1 1 d . . . . .
C25 C 0.7613(2) 0.0458(3) 0.33951(17) 0.0443(9) Uani 1 1 d . . . . .
H25A H 0.7909 0.0849 0.3136 0.066 Uiso 1 1 calc R U . . .
H25B H 0.7844 -0.0186 0.3461 0.066 Uiso 1 1 calc R U . . .
H25C H 0.7579 0.0803 0.3766 0.066 Uiso 1 1 calc R U . . .
C26 C 0.68433(18) 0.0317(2) 0.31173(15) 0.0311(8) Uani 1 1 d . . . . .
H26 H 0.6561 -0.0103 0.3385 0.037 Uiso 1 1 calc R U . . .
C27 C 0.6882(2) -0.0232(3) 0.25470(17) 0.0435(9) Uani 1 1 d . . . . .
H27A H 0.6385 -0.0314 0.2372 0.065 Uiso 1 1 calc R U . . .
H27B H 0.7104 -0.0881 0.2618 0.065 Uiso 1 1 calc R U . . .
H27C H 0.7181 0.0143 0.2283 0.065 Uiso 1 1 calc R U . . .
C28 C 0.67677(18) 0.2077(3) 0.27724(13) 0.0307(8) Uani 1 1 d . . . . .
H28 H 0.7253 0.2003 0.2644 0.037 Uiso 1 1 calc R U . . .
C29 C 0.64195(18) 0.2963(3) 0.26936(13) 0.0324(8) Uani 1 1 d . . . . .
H29 H 0.6658 0.3493 0.2510 0.039 Uiso 1 1 calc R U . . .
C30 C 0.57150(18) 0.3080(2) 0.28843(13) 0.0304(8) Uani 1 1 d . . . . .
H30 H 0.5480 0.3703 0.2841 0.037 Uiso 1 1 calc R U . . .
C31 C 0.53444(17) 0.2311(2) 0.31373(12) 0.0261(7) Uani 1 1 d . . . . .
C32 C 0.4581(2) 0.3045(3) 0.39081(16) 0.0453(10) Uani 1 1 d . . . . .
H32A H 0.4848 0.2660 0.4209 0.068 Uiso 1 1 calc R U . . .
H32B H 0.4075 0.3152 0.4020 0.068 Uiso 1 1 calc R U . . .
H32C H 0.4825 0.3683 0.3864 0.068 Uiso 1 1 calc R U . . .
C33 C 0.45738(17) 0.2496(2) 0.33428(14) 0.0300(7) Uani 1 1 d . . . . .
H33 H 0.4340 0.1840 0.3405 0.036 Uiso 1 1 calc R U . . .
C34 C 0.4090(2) 0.3056(3) 0.28919(17) 0.0468(10) Uani 1 1 d . . . . .
H34A H 0.4256 0.3741 0.2872 0.070 Uiso 1 1 calc R U . . .
H34B H 0.3578 0.3040 0.3004 0.070 Uiso 1 1 calc R U . . .
H34C H 0.4127 0.2744 0.2511 0.070 Uiso 1 1 calc R U . . .
C35 C 0.84018(19) 0.3495(3) 0.45118(15) 0.0361(8) Uani 1 1 d . . . . .
C36 C 0.8783(2) 0.2813(3) 0.42048(18) 0.0491(10) Uani 1 1 d . . . . .
H36 H 0.8743 0.2808 0.3793 0.059 Uiso 1 1 calc R U . . .
C37 C 0.9224(2) 0.2137(3) 0.4499(2) 0.0558(12) Uani 1 1 d . . . . .
H37 H 0.9489 0.1664 0.4289 0.067 Uiso 1 1 calc R U . . .
C38 C 0.9280(2) 0.2144(3) 0.5089(2) 0.0493(11) Uani 1 1 d . . . . .
H38 H 0.9577 0.1665 0.5287 0.059 Uiso 1 1 calc R U . . .
C39 C 0.89091(19) 0.2841(3) 0.54067(18) 0.0422(9) Uani 1 1 d . . . . .
H39 H 0.8958 0.2849 0.5818 0.051 Uiso 1 1 calc R U . . .
C40 C 0.84658(18) 0.3525(2) 0.51115(15) 0.0323(8) Uani 1 1 d . . . . .
C41 C 0.7937(2) 0.4158(3) 0.59705(13) 0.0369(9) Uani 1 1 d . . . . .
H41A H 0.8401 0.4172 0.6211 0.044 Uiso 1 1 calc R U . . .
H41B H 0.7687 0.3523 0.6036 0.044 Uiso 1 1 calc R U . . .
C42 C 0.7451(2) 0.4999(3) 0.61318(15) 0.0390(9) Uani 1 1 d . . . . .
H42A H 0.7178 0.4810 0.6476 0.047 Uiso 1 1 calc R U . . .
H42B H 0.7762 0.5574 0.6240 0.047 Uiso 1 1 calc R U . . .
C43 C 0.6378(2) 0.4565(3) 0.55647(16) 0.0429(9) Uani 1 1 d . . . . .
H43A H 0.6008 0.4601 0.5865 0.051 Uiso 1 1 calc R U . . .
H43B H 0.6593 0.3895 0.5570 0.051 Uiso 1 1 calc R U . . .
C44 C 0.6029(2) 0.4789(3) 0.49789(19) 0.0469(10) Uani 1 1 d . . . . .
H44A H 0.5632 0.4306 0.4891 0.056 Uiso 1 1 calc R U . . .
H44B H 0.5804 0.5452 0.4987 0.056 Uiso 1 1 calc R U . . .
C45 C 0.6705(2) 0.3777(3) 0.43294(17) 0.0466(10) Uani 1 1 d . . . . .
H45A H 0.6264 0.3486 0.4129 0.056 Uiso 1 1 calc R U . . .
H45B H 0.6855 0.3352 0.4663 0.056 Uiso 1 1 calc R U . . .
C46 C 0.7311(2) 0.3855(3) 0.39244(15) 0.0464(10) Uani 1 1 d . . . . .
H46A H 0.7403 0.3202 0.3752 0.056 Uiso 1 1 calc R U . . .
H46B H 0.7167 0.4315 0.3606 0.056 Uiso 1 1 calc R U . . .
C47 C 0.86529(18) 0.6246(3) 0.37458(14) 0.0430(9) Uani 1 1 d . . . . .
H47A H 0.8799 0.6648 0.3412 0.052 Uiso 1 1 calc R U . . .
H47B H 0.8674 0.5544 0.3631 0.052 Uiso 1 1 calc R U . . .
C48 C 0.91900(19) 0.6419(3) 0.42486(14) 0.0370(8) Uani 1 1 d . . . . .
H48A H 0.9695 0.6264 0.4136 0.044 Uiso 1 1 calc R U . . .
H48B H 0.9175 0.7117 0.4371 0.044 Uiso 1 1 calc R U . . .
C49 C 0.93478(17) 0.6022(3) 0.52602(13) 0.0316(8) Uani 1 1 d . . . . .
H49A H 0.9874 0.6157 0.5204 0.038 Uiso 1 1 calc R U . . .
H49B H 0.9317 0.5446 0.5521 0.038 Uiso 1 1 calc R U . . .
C50 C 0.90082(17) 0.6901(3) 0.55397(14) 0.0308(8) Uani 1 1 d . . . . .
H50A H 0.9243 0.7014 0.5929 0.037 Uiso 1 1 calc R U . . .
H50B H 0.9077 0.7497 0.5301 0.037 Uiso 1 1 calc R U . . .
C51 C 0.77923(17) 0.7472(2) 0.57139(15) 0.0318(8) Uani 1 1 d . . . . .
C52 C 0.7772(2) 0.7872(3) 0.62577(17) 0.0476(10) Uani 1 1 d . . . . .
H52 H 0.8108 0.7652 0.6557 0.057 Uiso 1 1 calc R U . . .
C53 C 0.7267(2) 0.8589(3) 0.63725(16) 0.0476(10) Uani 1 1 d . . . . .
H53 H 0.7258 0.8867 0.6750 0.057 Uiso 1 1 calc R U . . .
C54 C 0.67758(19) 0.8904(3) 0.59429(17) 0.0402(9) Uani 1 1 d . . . . .
H54 H 0.6424 0.9397 0.6022 0.048 Uiso 1 1 calc R U . . .
C55 C 0.6794(2) 0.8506(3) 0.54024(18) 0.0532(11) Uani 1 1 d . . . . .
H55 H 0.6457 0.8724 0.5103 0.064 Uiso 1 1 calc R U . . .
C56 C 0.7300(2) 0.7790(3) 0.52894(15) 0.0484(10) Uani 1 1 d . . . . .
C57 C 0.7150(2) 0.7727(3) 0.42399(14) 0.0418(9) Uani 1 1 d . . . . .
H57A H 0.6701 0.7653 0.4001 0.050 Uiso 0.435(11) 1 d R U P A 1
H57B H 0.7188 0.8419 0.4341 0.050 Uiso 0.435(11) 1 d R U P A 1
H57C H 0.6720 0.7323 0.4155 0.050 Uiso 0.565(11) 1 d R U P A 2
H57D H 0.7018 0.8419 0.4240 0.050 Uiso 0.565(11) 1 d R U P A 2
C58 C 0.7758(2) 0.7511(3) 0.3867(2) 0.0741(15) Uani 1 1 d . . . . .
H58A H 0.7625 0.7721 0.3465 0.089 Uiso 1 1 calc R U . . .
H58B H 0.8200 0.7882 0.4004 0.089 Uiso 1 1 calc R U . . .
C59 C 1.0387(3) 0.0380(5) 0.6488(2) 0.0860(17) Uani 1 1 d . . . . .
H59A H 1.0637 -0.0255 0.6449 0.129 Uiso 1 1 calc R U . . .
H59B H 1.0450 0.0608 0.6890 0.129 Uiso 1 1 calc R U . . .
H59C H 1.0601 0.0863 0.6229 0.129 Uiso 1 1 calc R U . . .
C60 C 0.9609(3) 0.0264(4) 0.6334(2) 0.0778(17) Uani 1 1 d . . . . .
H60A H 0.9391 -0.0227 0.6593 0.093 Uiso 1 1 calc R U . . .
H60B H 0.9352 0.0899 0.6382 0.093 Uiso 1 1 calc R U . . .
C61 C 0.8774(2) -0.0108(3) 0.5544(2) 0.0598(13) Uani 1 1 d . . . . .
H61A H 0.8536 0.0539 0.5596 0.072 Uiso 1 1 calc R U . . .
H61B H 0.8513 -0.0602 0.5772 0.072 Uiso 1 1 calc R U . . .
C62 C 0.8728(3) -0.0385(3) 0.4921(2) 0.0608(12) Uani 1 1 d . . . . .
H62A H 0.9043 0.0053 0.4704 0.091 Uiso 1 1 calc R U . . .
H62B H 0.8219 -0.0325 0.4770 0.091 Uiso 1 1 calc R U . . .
H62C H 0.8893 -0.1068 0.4879 0.091 Uiso 1 1 calc R U . . .
N1 N 0.46558(13) -0.13044(18) 0.34341(9) 0.0199(5) Uani 1 1 d . . . . .
N2 N 0.53330(13) 0.05514(19) 0.34324(10) 0.0205(5) Uani 1 1 d . . . . .
O1 O 0.79733(13) 0.42060(18) 0.42243(10) 0.0388(6) Uani 1 1 d . . . . .
O2 O 0.80858(12) 0.42635(17) 0.53712(9) 0.0332(5) Uani 1 1 d . . . . .
O3 O 0.69345(13) 0.52803(16) 0.56730(10) 0.0343(6) Uani 1 1 d . . . . .
O4 O 0.65463(13) 0.47563(18) 0.45254(11) 0.0385(6) Uani 1 1 d . . . . .
O5 O 0.79134(13) 0.64884(19) 0.38755(10) 0.0411(6) Uani 1 1 d . . . . .
O6 O 0.89898(12) 0.57929(17) 0.47134(9) 0.0323(5) Uani 1 1 d . . . . .
O7 O 0.82524(13) 0.67031(18) 0.55844(13) 0.0492(7) Uani 1 1 d . . . . .
O8 O 0.7034(4) 0.7173(4) 0.4791(2) 0.030(2) Uani 0.435(11) 1 d . . P A 1
O8A O 0.7564(4) 0.7426(3) 0.47683(15) 0.0322(19) Uani 0.565(11) 1 d . . P A 2
O9 O 0.95216(17) -0.0057(2) 0.57441(13) 0.0595(8) Uani 1 1 d . . . . .
Na1 Na 0.76757(6) 0.56301(10) 0.48021(5) 0.0297(3) Uani 1 1 d . . . . .
Re1 Re 0.46962(2) -0.01994(2) 0.28427(2) 0.02256(6) Uani 1 1 d . . . . .

loop_
_atom_site_aniso_label
_atom_site_aniso_U_11
_atom_site_aniso_U_22
_atom_site_aniso_U_33
_atom_site_aniso_U_23
_atom_site_aniso_U_13
_atom_site_aniso_U_12
C1 0.037(2) 0.040(2) 0.0194(16) 0.0081(14) -0.0043(13) -0.0082(16)
C2 0.037(2) 0.044(2) 0.0183(16) 0.0007(14) 0.0037(14) -0.0074(16)
C3 0.066(3) 0.043(2) 0.0160(17) -0.0012(15) -0.0054(16) -0.021(2)
C4 0.036(2) 0.075(3) 0.0207(18) 0.0115(17) -0.0095(15) -0.023(2)
C5 0.0316(19) 0.051(2) 0.0245(17) 0.0059(16) -0.0082(14) -0.0022(17)
C6 0.0298(18) 0.033(2) 0.0148(15) 0.0017(13) -0.0002(12) -0.0056(14)
C7 0.036(2) 0.029(2) 0.0213(16) -0.0008(13) 0.0035(13) -0.0050(14)
C8 0.047(2) 0.047(3) 0.053(2) -0.0058(19) 0.0225(18) -0.0035(19)
C9 0.038(2) 0.031(2) 0.039(2) -0.0074(15) 0.0087(15) -0.0001(16)
C10 0.045(2) 0.042(2) 0.055(2) -0.0085(19) 0.0017(18) 0.0065(18)
C11 0.046(2) 0.027(2) 0.0303(18) -0.0067(14) 0.0089(15) -0.0062(16)
C12 0.053(2) 0.029(2) 0.0244(17) -0.0055(14) 0.0031(15) -0.0150(17)
C13 0.0299(18) 0.038(2) 0.0245(17) 0.0017(14) 0.0004(13) -0.0143(15)
C14 0.0312(18) 0.0251(18) 0.0176(15) 0.0010(12) -0.0001(12) -0.0070(14)
C15 0.0289(19) 0.046(2) 0.036(2) 0.0031(16) -0.0025(14) -0.0071(16)
C16 0.0258(17) 0.0293(19) 0.0241(16) 0.0012(13) -0.0033(13) -0.0057(14)
C17 0.0286(18) 0.035(2) 0.0297(18) -0.0031(14) -0.0005(13) -0.0019(15)
C18 0.0293(18) 0.0254(18) 0.0244(16) 0.0023(13) 0.0001(13) -0.0023(14)
C19 0.0215(16) 0.0256(18) 0.0217(16) 0.0024(13) 0.0044(12) -0.0002(13)
C20 0.0208(16) 0.0282(18) 0.0177(15) 0.0006(13) -0.0027(11) 0.0004(13)
C21 0.0212(16) 0.0259(19) 0.0206(16) -0.0023(12) -0.0002(12) 0.0001(13)
C22 0.0296(18) 0.0307(19) 0.0260(17) -0.0022(14) -0.0042(13) -0.0030(14)
C23 0.0234(16) 0.0288(18) 0.0144(14) -0.0017(12) -0.0044(11) -0.0082(13)
C24 0.0255(17) 0.0289(19) 0.0227(16) -0.0017(13) -0.0015(12) -0.0057(14)
C25 0.031(2) 0.051(3) 0.051(2) 0.0076(19) -0.0044(16) 0.0009(17)
C26 0.0254(18) 0.032(2) 0.0360(19) 0.0029(14) 0.0063(14) -0.0013(14)
C27 0.039(2) 0.049(3) 0.042(2) -0.0035(18) 0.0007(17) 0.0125(18)
C28 0.0244(17) 0.042(2) 0.0258(17) -0.0001(14) 0.0039(13) -0.0070(15)
C29 0.0331(19) 0.037(2) 0.0278(17) 0.0055(14) 0.0036(14) -0.0126(16)
C30 0.036(2) 0.0265(19) 0.0279(17) 0.0030(14) -0.0038(14) -0.0036(15)
C31 0.0282(18) 0.0274(19) 0.0224(16) 0.0022(13) -0.0024(13) -0.0070(14)
C32 0.031(2) 0.056(3) 0.050(2) -0.0047(19) 0.0061(16) 0.0081(18)
C33 0.0244(17) 0.0256(19) 0.0399(19) 0.0063(15) -0.0014(14) -0.0009(14)
C34 0.031(2) 0.046(3) 0.063(3) 0.014(2) -0.0051(18) 0.0039(17)
C35 0.032(2) 0.030(2) 0.047(2) -0.0065(16) 0.0034(16) -0.0065(16)
C36 0.043(2) 0.046(3) 0.060(3) -0.019(2) 0.0150(19) -0.011(2)
C37 0.040(2) 0.030(2) 0.098(4) -0.017(2) 0.018(2) -0.0062(18)
C38 0.028(2) 0.029(2) 0.091(3) 0.004(2) 0.003(2) -0.0003(16)
C39 0.029(2) 0.034(2) 0.064(3) 0.0078(18) 0.0010(17) -0.0054(16)
C40 0.0270(18) 0.0245(19) 0.046(2) -0.0025(15) 0.0045(15) -0.0054(14)
C41 0.047(2) 0.037(2) 0.0256(18) 0.0035(15) -0.0016(15) -0.0087(17)
C42 0.050(2) 0.041(2) 0.0265(19) 0.0019(15) 0.0043(16) -0.0071(17)
C43 0.034(2) 0.045(2) 0.050(2) -0.0052(18) 0.0118(17) -0.0113(17)
C44 0.025(2) 0.050(3) 0.065(3) 0.005(2) 0.0012(18) -0.0062(17)
C45 0.040(2) 0.049(3) 0.050(2) -0.0071(19) -0.0072(17) -0.0139(19)
C46 0.048(2) 0.054(3) 0.036(2) -0.0118(18) -0.0047(17) -0.011(2)
C47 0.030(2) 0.070(3) 0.0288(19) 0.0033(18) 0.0075(15) 0.0052(18)
C48 0.033(2) 0.050(2) 0.0288(18) 0.0000(16) 0.0101(14) -0.0021(17)
C49 0.0226(17) 0.040(2) 0.0319(18) -0.0007(15) -0.0011(13) -0.0001(14)
C50 0.0259(18) 0.041(2) 0.0250(17) 0.0003(14) -0.0014(13) -0.0020(15)
C51 0.0230(18) 0.0272(19) 0.046(2) 0.0005(15) 0.0093(15) -0.0046(14)
C52 0.054(3) 0.038(2) 0.049(2) -0.0070(18) -0.0164(19) 0.0012(19)
C53 0.068(3) 0.040(2) 0.036(2) -0.0119(17) 0.0059(19) -0.001(2)
C54 0.033(2) 0.029(2) 0.060(2) -0.0074(18) 0.0152(17) -0.0046(16)
C55 0.065(3) 0.039(2) 0.053(3) -0.0115(19) -0.026(2) 0.016(2)
C56 0.086(3) 0.034(2) 0.0249(19) -0.0003(15) 0.0006(19) 0.017(2)
C57 0.059(3) 0.037(2) 0.0295(19) 0.0044(16) -0.0067(17) 0.0086(18)
C58 0.050(3) 0.051(3) 0.124(4) 0.034(3) 0.029(3) 0.011(2)
C59 0.078(4) 0.121(5) 0.058(3) -0.020(3) -0.010(3) 0.012(3)
C60 0.065(3) 0.127(5) 0.042(3) 0.018(3) 0.016(2) 0.025(3)
C61 0.039(3) 0.062(3) 0.079(3) 0.022(2) 0.014(2) -0.005(2)
C62 0.059(3) 0.046(3) 0.077(3) 0.005(2) -0.001(2) -0.014(2)
N1 0.0204(13) 0.0227(14) 0.0165(12) 0.0004(10) 0.0011(9) -0.0056(10)
N2 0.0184(13) 0.0209(13) 0.0219(13) 0.0027(11) -0.0018(10) -0.0029(11)
O1 0.0358(14) 0.0451(16) 0.0357(13) -0.0060(11) 0.0021(10) -0.0064(12)
O2 0.0392(14) 0.0317(14) 0.0289(12) 0.0041(10) 0.0020(10) 0.0047(11)
O3 0.0323(13) 0.0339(15) 0.0371(14) -0.0032(10) 0.0051(10) -0.0067(10)
O4 0.0300(14) 0.0428(16) 0.0424(15) -0.0007(11) -0.0029(11) -0.0030(11)
O5 0.0332(14) 0.0482(17) 0.0428(14) 0.0109(12) 0.0095(11) 0.0053(12)
O6 0.0304(13) 0.0403(15) 0.0261(12) -0.0002(10) 0.0000(9) -0.0061(10)
O7 0.0261(14) 0.0318(15) 0.091(2) -0.0072(14) 0.0196(13) -0.0017(11)
O8 0.029(5) 0.028(3) 0.033(3) -0.004(2) -0.007(2) -0.002(3)
O8A 0.044(4) 0.031(3) 0.021(2) 0.0000(17) -0.0019(19) 0.009(2)
O9 0.0490(18) 0.074(2) 0.056(2) 0.0089(15) 0.0073(14) 0.0110(14)
Na1 0.0273(7) 0.0303(7) 0.0316(7) 0.0024(6) 0.0027(5) -0.0020(6)
Re1 0.02292(8) 0.02747(9) 0.01708(8) 0.00127(5) -0.00130(5) -0.00605(5)

loop_
_atom_type_symbol
_atom_type_description
_atom_type_scat_dispersion_real
_atom_type_scat_dispersion_imag
_atom_type_scat_source
C C 0.0034 0.0017 'Calculated using XDISP in WinGX (Farrugia, 1999)'
H H 0.0000 0.0000 'Calculated using XDISP in WinGX (Farrugia, 1999)'
N N 0.0065 0.0035 'Calculated using XDISP in WinGX (Farrugia, 1999)'
O O 0.0115 0.0064 'Calculated using XDISP in WinGX (Farrugia, 1999)'
Na Na 0.0389 0.0265 'Calculated using XDISP in WinGX (Farrugia, 1999)'
Re Re -1.0625 7.5606 'Calculated using XDISP in WinGX (Farrugia, 1999)'

loop_
_geom_angle_atom_site_label_1
_geom_angle_atom_site_label_2
_geom_angle_atom_site_label_3
_geom_angle
C2 C1 C5 106.4(3)
C2 C1 Re1 69.32(18)
C5 C1 Re1 68.95(18)
C2 C1 H1 126.8
C5 C1 H1 126.8
Re1 C1 H1 126.5
C1 C2 C3 108.4(3)
C1 C2 Re1 72.93(18)
C3 C2 Re1 73.17(18)
C1 C2 H2 125.8
C3 C2 H2 125.8
Re1 C2 H2 119.9
C4 C3 C2 108.1(3)
C4 C3 Re1 71.23(19)
C2 C3 Re1 68.73(18)
C4 C3 H3 126.0
C2 C3 H3 126.0
Re1 C3 H3 125.6
C3 C4 C5 108.4(3)
C3 C4 Re1 72.2(2)
C5 C4 Re1 69.19(18)
C3 C4 H4 125.8
C5 C4 H4 125.8
Re1 C4 H4 124.4
C4 C5 C1 108.4(3)
C4 C5 Re1 73.0(2)
C1 C5 Re1 72.73(19)
C4 C5 H5 125.8
C1 C5 H5 125.8
Re1 C5 H5 120.2
C7 C6 C14 121.2(3)
C7 C6 N1 119.9(3)
C14 C6 N1 118.8(3)
C11 C7 C6 118.6(3)
C11 C7 C9 119.3(3)
C6 C7 C9 122.1(3)
C9 C8 H8A 109.5
C9 C8 H8B 109.5
H8A C8 H8B 109.5
C9 C8 H8C 109.5
H8A C8 H8C 109.5
H8B C8 H8C 109.5
C7 C9 C10 112.9(3)
C7 C9 C8 110.0(3)
C10 C9 C8 109.9(3)
C7 C9 H9 107.9
C10 C9 H9 107.9
C8 C9 H9 107.9
C9 C10 H10A 109.5
C9 C10 H10B 109.5
H10A C10 H10B 109.5
C9 C10 H10C 109.5
H10A C10 H10C 109.5
H10B C10 H10C 109.5
C12 C11 C7 121.4(3)
C12 C11 H11 119.3
C7 C11 H11 119.3
C11 C12 C13 119.5(3)
C11 C12 H12 120.2
C13 C12 H12 120.2
C12 C13 C14 121.9(3)
C12 C13 H13 119.0
C14 C13 H13 119.0
C13 C14 C6 117.2(3)
C13 C14 C16 121.5(3)
C6 C14 C16 121.3(3)
C16 C15 H15A 109.5
C16 C15 H15B 109.5
H15A C15 H15B 109.5
C16 C15 H15C 109.5
H15A C15 H15C 109.5
H15B C15 H15C 109.5
C14 C16 C17 113.1(3)
C14 C16 C15 113.8(3)
C17 C16 C15 109.3(3)
C14 C16 H16 106.7
C17 C16 H16 106.7
C15 C16 H16 106.7
C16 C17 H17A 109.5
C16 C17 H17B 109.5
H17A C17 H17B 109.5
C16 C17 H17C 109.5
H17A C17 H17C 109.5
H17B C17 H17C 109.5
C19 C18 H18A 109.5
C19 C18 H18B 109.5
H18A C18 H18B 109.5
C19 C18 H18C 109.5
H18A C18 H18C 109.5
H18B C18 H18C 109.5
N1 C19 C20 121.7(3)
N1 C19 C18 120.3(3)
C20 C19 C18 117.9(3)
C19 C20 C21 128.4(3)
C19 C20 H20 115.8
C21 C20 H20 115.8
N2 C21 C20 122.5(3)
N2 C21 C22 120.7(3)
C20 C21 C22 116.7(3)
C21 C22 H22A 109.5
C21 C22 H22B 109.5
H22A C22 H22B 109.5
C21 C22 H22C 109.5
H22A C22 H22C 109.5
H22B C22 H22C 109.5
C24 C23 C31 120.9(3)
C24 C23 N2 118.2(3)
C31 C23 N2 120.9(3)
C28 C24 C23 117.8(3)
C28 C24 C26 119.8(3)
C23 C24 C26 122.4(3)
C26 C25 H25A 109.5
C26 C25 H25B 109.5
H25A C25 H25B 109.5
C26 C25 H25C 109.5
H25A C25 H25C 109.5
H25B C25 H25C 109.5
C24 C26 C27 111.1(3)
C24 C26 C25 112.7(3)
C27 C26 C25 110.3(3)
C24 C26 H26 107.5
C27 C26 H26 107.5
C25 C26 H26 107.5
C26 C27 H27A 109.5
C26 C27 H27B 109.5
H27A C27 H27B 109.5
C26 C27 H27C 109.5
H27A C27 H27C 109.5
H27B C27 H27C 109.5
C29 C28 C24 122.0(3)
C29 C28 H28 119.0
C24 C28 H28 119.0
C28 C29 C30 119.3(3)
C28 C29 H29 120.3
C30 C29 H29 120.3
C29 C30 C31 121.6(3)
C29 C30 H30 119.2
C31 C30 H30 119.2
C30 C31 C23 118.3(3)
C30 C31 C33 118.7(3)
C23 C31 C33 122.9(3)
C33 C32 H32A 109.5
C33 C32 H32B 109.5
H32A C32 H32B 109.5
C33 C32 H32C 109.5
H32A C32 H32C 109.5
H32B C32 H32C 109.5
C32 C33 C31 112.4(3)
C32 C33 C34 109.0(3)
C31 C33 C34 112.2(3)
C32 C33 H33 107.7
C31 C33 H33 107.7
C34 C33 H33 107.7
C33 C34 H34A 109.5
C33 C34 H34B 109.5
H34A C34 H34B 109.5
C33 C34 H34C 109.5
H34A C34 H34C 109.5
H34B C34 H34C 109.5
C36 C35 C40 121.0(4)
C36 C35 O1 120.5(3)
C40 C35 O1 118.4(3)
C35 C36 C37 119.5(4)
C35 C36 H36 120.3
C37 C36 H36 120.3
C38 C37 C36 120.2(4)
C38 C37 H37 119.9
C36 C37 H37 119.9
C37 C38 C39 121.1(4)
C37 C38 H38 119.5
C39 C38 H38 119.5
C40 C39 C38 118.8(4)
C40 C39 H39 120.6
C38 C39 H39 120.6
O2 C40 C35 116.0(3)
O2 C40 C39 124.6(3)
C35 C40 C39 119.4(3)
O2 C41 C42 107.8(3)
O2 C41 H41A 110.2
C42 C41 H41A 110.2
O2 C41 H41B 110.2
C42 C41 H41B 110.2
H41A C41 H41B 108.5
O3 C42 C41 113.1(3)
O3 C42 H42A 109.0
C41 C42 H42A 109.0
O3 C42 H42B 109.0
C41 C42 H42B 109.0
H42A C42 H42B 107.8
O3 C43 C44 106.9(3)
O3 C43 H43A 110.4
C44 C43 H43A 110.4
O3 C43 H43B 110.4
C44 C43 H43B 110.4
H43A C43 H43B 108.6
O4 C44 C43 112.7(3)
O4 C44 H44A 109.1
C43 C44 H44A 109.1
O4 C44 H44B 109.1
C43 C44 H44B 109.1
H44A C44 H44B 107.8
O4 C45 C46 107.4(3)
O4 C45 H45A 110.2
C46 C45 H45A 110.2
O4 C45 H45B 110.2
C46 C45 H45B 110.2
H45A C45 H45B 108.5
O1 C46 C45 110.6(3)
O1 C46 H46A 109.5
C45 C46 H46A 109.5
O1 C46 H46B 109.5
C45 C46 H46B 109.5
H46A C46 H46B 108.1
O5 C47 C48 112.8(3)
O5 C47 H47A 109.0
C48 C47 H47A 109.0
O5 C47 H47B 109.0
C48 C47 H47B 109.0
H47A C47 H47B 107.8
O6 C48 C47 107.9(3)
O6 C48 H48A 110.1
C47 C48 H48A 110.1
O6 C48 H48B 110.1
C47 C48 H48B 110.1
H48A C48 H48B 108.4
O6 C49 C50 111.9(3)
O6 C49 H49A 109.2
C50 C49 H49A 109.2
O6 C49 H49B 109.2
C50 C49 H49B 109.2
H49A C49 H49B 107.9
O7 C50 C49 107.7(3)
O7 C50 H50A 110.2
C49 C50 H50A 110.2
O7 C50 H50B 110.2
C49 C50 H50B 110.2
H50A C50 H50B 108.5
C56 C51 C52 119.1(3)
C56 C51 O7 117.9(3)
C52 C51 O7 122.8(3)
C51 C52 C53 120.4(4)
C51 C52 H52 119.8
C53 C52 H52 119.8
C52 C53 C54 120.1(3)
C52 C53 H53 120.0
C54 C53 H53 120.0
C55 C54 C53 119.7(4)
C55 C54 H54 120.2
C53 C54 H54 120.2
C54 C55 C56 120.1(4)
C54 C55 H55 120.0
C56 C55 H55 120.0
C51 C56 C55 120.7(3)
C51 C56 O8A 105.2(4)
C55 C56 O8A 132.2(4)
C51 C56 O8 123.8(4)
C55 C56 O8 110.5(4)
O8A C57 C58 93.5(4)
C58 C57 O8 122.6(4)
C58 C57 H57A 106.6
O8 C57 H57A 106.3
C58 C57 H57B 106.8
O8 C57 H57B 107.0
H57A C57 H57B 106.5
O8A C57 H57C 113.0
C58 C57 H57C 113.3
O8A C57 H57D 113.0
C58 C57 H57D 112.8
H57C C57 H57D 110.4
O5 C58 C57 110.2(3)
O5 C58 H58A 109.6
C57 C58 H58A 109.6
O5 C58 H58B 109.6
C57 C58 H58B 109.6
H58A C58 H58B 108.1
C60 C59 H59A 109.5
C60 C59 H59B 109.5
H59A C59 H59B 109.5
C60 C59 H59C 109.5
H59A C59 H59C 109.5
H59B C59 H59C 109.5
O9 C60 C59 109.2(4)
O9 C60 H60A 109.8
C59 C60 H60A 109.8
O9 C60 H60B 109.8
C59 C60 H60B 109.8
H60A C60 H60B 108.3
O9 C61 C62 109.7(4)
O9 C61 H61A 109.7
C62 C61 H61A 109.7
O9 C61 H61B 109.7
C62 C61 H61B 109.7
H61A C61 H61B 108.2
C61 C62 H62A 109.5
C61 C62 H62B 109.5
H62A C62 H62B 109.5
C61 C62 H62C 109.5
H62A C62 H62C 109.5
H62B C62 H62C 109.5
C19 N1 C6 117.1(2)
C19 N1 Re1 129.8(2)
C6 N1 Re1 113.01(17)
C21 N2 C23 116.1(2)
C21 N2 Re1 129.3(2)
C23 N2 Re1 114.37(17)
C35 O1 C46 116.0(3)
C35 O1 Na1 115.23(19)
C46 O1 Na1 108.9(2)
C40 O2 C41 118.2(3)
C40 O2 Na1 118.75(19)
C41 O2 Na1 123.0(2)
C43 O3 C42 112.7(3)
C43 O3 Na1 113.2(2)
C42 O3 Na1 106.39(19)
C45 O4 C44 113.9(3)
C45 O4 Na1 110.7(2)
C44 O4 Na1 111.6(2)
C58 O5 C47 114.3(3)
C58 O5 Na1 115.3(3)
C47 O5 Na1 105.99(19)
C49 O6 C48 114.4(3)
C49 O6 Na1 110.93(17)
C48 O6 Na1 113.95(19)
C51 O7 C50 118.5(3)
C51 O7 Na1 110.9(2)
C50 O7 Na1 115.72(19)
C56 O8 C57 108.7(5)
C56 O8 Na1 110.1(3)
C57 O8 Na1 111.0(3)
C56 O8A C57 115.6(4)
C56 O8A Na1 110.8(3)
C57 O8A Na1 110.1(3)
C61 O9 C60 112.7(3)
O2 Na1 O8 146.02(15)
O2 Na1 O6 80.30(8)
O8 Na1 O6 113.7(2)
O2 Na1 O1 66.96(9)
O8 Na1 O1 144.28(14)
O6 Na1 O1 77.21(8)
O2 Na1 O4 90.26(9)
O8 Na1 O4 91.0(2)
O6 Na1 O4 148.08(10)
O1 Na1 O4 71.05(9)
O2 Na1 O8A 145.06(12)
O6 Na1 O8A 89.27(17)
O1 Na1 O8A 142.86(12)
O4 Na1 O8A 114.16(17)
O2 Na1 O5 141.06(9)
O8 Na1 O5 71.74(16)
O6 Na1 O5 70.87(8)
O1 Na1 O5 81.26(9)
O4 Na1 O5 100.47(9)
O8A Na1 O5 61.60(11)
O2 Na1 O7 86.85(9)
O8 Na1 O7 71.86(16)
O6 Na1 O7 68.06(8)
O1 Na1 O7 139.57(9)
O4 Na1 O7 142.28(10)
O8A Na1 O7 58.44(13)
O5 Na1 O7 105.22(10)
O2 Na1 O3 65.00(8)
O8 Na1 O3 83.92(17)
O6 Na1 O3 130.81(9)
O1 Na1 O3 115.53(9)
O4 Na1 O3 68.86(8)
O8A Na1 O3 99.58(13)
O5 Na1 O3 153.47(9)
O7 Na1 O3 75.94(8)
N2 Re1 N1 87.56(9)
N2 Re1 C5 117.80(13)
N1 Re1 C5 137.27(11)
N2 Re1 C2 122.71(11)
N1 Re1 C2 132.44(11)
C5 Re1 C2 63.76(14)
N2 Re1 C1 104.50(11)
N1 Re1 C1 167.64(11)
C5 Re1 C1 38.32(12)
C2 Re1 C1 37.75(13)
N2 Re1 C4 153.47(13)
N1 Re1 C4 106.96(12)
C5 Re1 C4 37.81(14)
C2 Re1 C4 63.00(13)
C1 Re1 C4 63.09(13)
N2 Re1 C3 160.35(12)
N1 Re1 C3 104.84(11)
C5 Re1 C3 62.62(15)
C2 Re1 C3 38.10(13)
C1 Re1 C3 62.82(13)
C4 Re1 C3 36.59(14)

loop_
_geom_bond_atom_site_label_1
_geom_bond_atom_site_label_2
_geom_bond_distance
C1 C2 1.421(5)
C1 C5 1.440(5)
C1 Re1 2.218(3)
C1 H1 0.9500
C2 C3 1.437(5)
C2 Re1 2.171(3)
C2 H2 0.9500
C3 C4 1.396(6)
C3 Re1 2.230(3)
C3 H3 0.9500
C4 C5 1.422(6)
C4 Re1 2.218(3)
C4 H4 0.9500
C5 Re1 2.168(3)
C5 H5 0.9500
C6 C7 1.406(5)
C6 C14 1.414(4)
C6 N1 1.437(4)
C7 C11 1.384(5)
C7 C9 1.519(5)
C8 C9 1.540(5)
C8 H8A 0.9800
C8 H8B 0.9800
C8 H8C 0.9800
C9 C10 1.541(5)
C9 H9 1.0000
C10 H10A 0.9800
C10 H10B 0.9800
C10 H10C 0.9800
C11 C12 1.379(5)
C11 H11 0.9500
C12 C13 1.384(5)
C12 H12 0.9500
C13 C14 1.396(4)
C13 H13 0.9500
C14 C16 1.513(4)
C15 C16 1.524(4)
C15 H15A 0.9800
C15 H15B 0.9800
C15 H15C 0.9800
C16 C17 1.523(4)
C16 H16 1.0000
C17 H17A 0.9800
C17 H17B 0.9800
C17 H17C 0.9800
C18 C19 1.504(4)
C18 H18A 0.9800
C18 H18B 0.9800
C18 H18C 0.9800
C19 N1 1.356(4)
C19 C20 1.389(4)
C20 C21 1.389(4)
C20 H20 0.9500
C21 N2 1.355(4)
C21 C22 1.509(4)
C22 H22A 0.9800
C22 H22B 0.9800
C22 H22C 0.9800
C23 C24 1.403(4)
C23 C31 1.410(4)
C23 N2 1.445(4)
C24 C28 1.402(4)
C24 C26 1.510(4)
C25 C26 1.526(5)
C25 H25A 0.9800
C25 H25B 0.9800
C25 H25C 0.9800
C26 C27 1.518(5)
C26 H26 1.0000
C27 H27A 0.9800
C27 H27B 0.9800
C27 H27C 0.9800
C28 C29 1.368(5)
C28 H28 0.9500
C29 C30 1.385(5)
C29 H29 0.9500
C30 C31 1.388(4)
C30 H30 0.9500
C31 C33 1.524(4)
C32 C33 1.503(5)
C32 H32A 0.9800
C32 H32B 0.9800
C32 H32C 0.9800
C33 C34 1.533(5)
C33 H33 1.0000
C34 H34A 0.9800
C34 H34B 0.9800
C34 H34C 0.9800
C35 C36 1.374(5)
C35 C40 1.385(5)
C35 O1 1.390(4)
C36 C37 1.376(6)
C36 H36 0.9500
C37 C38 1.363(6)
C37 H37 0.9500
C38 C39 1.392(5)
C38 H38 0.9500
C39 C40 1.388(5)
C39 H39 0.9500
C40 O2 1.372(4)
C41 O2 1.430(4)
C41 C42 1.503(5)
C41 H41A 0.9900
C41 H41B 0.9900
C42 O3 1.435(4)
C42 H42A 0.9900
C42 H42B 0.9900
C43 O3 1.417(4)
C43 C44 1.498(6)
C43 H43A 0.9900
C43 H43B 0.9900
C44 O4 1.441(5)
C44 H44A 0.9900
C44 H44B 0.9900
C45 O4 1.438(5)
C45 C46 1.484(5)
C45 H45A 0.9900
C45 H45B 0.9900
C46 O1 1.444(4)
C46 H46A 0.9900
C46 H46B 0.9900
C47 O5 1.432(4)
C47 C48 1.501(5)
C47 H47A 0.9900
C47 H47B 0.9900
C48 O6 1.429(4)
C48 H48A 0.9900
C48 H48B 0.9900
C49 O6 1.428(4)
C49 C50 1.503(5)
C49 H49A 0.9900
C49 H49B 0.9900
C50 O7 1.411(4)
C50 H50A 0.9900
C50 H50B 0.9900
C51 C56 1.368(5)
C51 C52 1.370(5)
C51 O7 1.380(4)
C52 C53 1.373(5)
C52 H52 0.9500
C53 C54 1.373(5)
C53 H53 0.9500
C54 C55 1.362(5)
C54 H54 0.9500
C55 C56 1.371(5)
C55 H55 0.9500
C56 O8A 1.407(5)
C56 O8 1.487(6)
C57 O8A 1.462(5)
C57 C58 1.463(6)
C57 O8 1.501(7)
C57 H57A 0.9700
C57 H57B 0.9700
C57 H57C 0.9700
C57 H57D 0.9700
C58 O5 1.416(5)
C58 H58A 0.9900
C58 H58B 0.9900
C59 C60 1.454(7)
C59 H59A 0.9800
C59 H59B 0.9800
C59 H59C 0.9800
C60 O9 1.432(6)
C60 H60A 0.9900
C60 H60B 0.9900
C61 O9 1.419(5)
C61 C62 1.485(7)
C61 H61A 0.9900
C61 H61B 0.9900
C62 H62A 0.9800
C62 H62B 0.9800
C62 H62C 0.9800
N1 Re1 2.032(2)
N2 Re1 2.022(2)
O1 Na1 2.425(3)
O2 Na1 2.374(3)
O3 Na1 2.520(3)
O4 Na1 2.434(3)
O5 Na1 2.492(3)
O6 Na1 2.422(2)
O7 Na1 2.512(3)
O8 Na1 2.399(5)
O8A Na1 2.447(4)
